data_7226358
loop_
_publ_author_name
'Martins, Felipe Terra'
'da Silva, Cleiton Moreira'
'Vasconcelos, G\'essica Adriana'
'Gontijo Vaz, Boniek'
'Vieira, Tarcisio da Silva'
'Queiroz J\'unior, Luiz Henrique Keng'
'de F\'atima, \^Angelo'

_publ_section_title
;
 Lower rim dimerization of a calixarene through the encapsulation of
 sodium ions
;
_journal_issue 37
_journal_name_full CrystEngComm
_journal_page_first 6987
_journal_paper_doi 10.1039/C6CE01387B
_journal_volume 18
_journal_year 2016
_chemical_formula_sum 'C76 H72 Na4 O26 S2'
_chemical_formula_weight 1557.42
_chemical_name_systematic
;
 ?
;
_space_group_crystal_system tetragonal
_space_group_IT_number 106
_space_group_name_Hall 'P 4c -2ab'
_space_group_name_H-M_alt 'P 42 b c'
_symmetry_space_group_name_Hall 'P 4c -2ab'
_symmetry_space_group_name_H-M 'P 42 b c'
_atom_sites_solution_hydrogens geom
_audit_creation_method SHELXL-2014
_audit_update_record
;
2016-07-19 deposited with the CCDC.
2016-08-24 downloaded from the CCDC.
;
_cell_angle_alpha 90.00
_cell_angle_beta 90.00
_cell_angle_gamma 90.00
_cell_formula_units_Z 4
_cell_length_a 21.041(4)
_cell_length_b 21.041(4)
_cell_length_c 16.456(3)
_cell_measurement_reflns_used 41778
_cell_measurement_temperature 296(2)
_cell_measurement_theta_max 25.13
_cell_measurement_theta_min 1.94
_cell_volume 7285(2)
_computing_structure_refinement 'SHELXL-2014 (Sheldrick, 2014)'
_diffrn_ambient_temperature 296(2)
_diffrn_measured_fraction_theta_full 0.999
_diffrn_measured_fraction_theta_max 0.994
_diffrn_measurement_device_type KappaCCD
_diffrn_radiation_monochromator graphite
_diffrn_radiation_source 'fine-focus sealed tube'
_diffrn_radiation_type MoK\a
_diffrn_radiation_wavelength 0.71073
_diffrn_reflns_av_R_equivalents 0.2484
_diffrn_reflns_av_unetI/netI 0.1843
_diffrn_reflns_Laue_measured_fraction_full 0.999
_diffrn_reflns_Laue_measured_fraction_max 0.994
_diffrn_reflns_limit_h_max 24
_diffrn_reflns_limit_h_min -25
_diffrn_reflns_limit_k_max 24
_diffrn_reflns_limit_k_min -22
_diffrn_reflns_limit_l_max 18
_diffrn_reflns_limit_l_min -19
_diffrn_reflns_number 41778
_diffrn_reflns_point_group_measured_fraction_full 0.979
_diffrn_reflns_point_group_measured_fraction_max 0.971
_diffrn_reflns_theta_full 25.000
_diffrn_reflns_theta_max 25.135
_diffrn_reflns_theta_min 1.936
_exptl_absorpt_coefficient_mu 0.181
_exptl_absorpt_correction_T_max 0.991
_exptl_absorpt_correction_T_min 0.913
_exptl_absorpt_correction_type multi-scan
_exptl_absorpt_process_details 'Blessing, R. H. (1995) Acta Cryst., A51, 33-38'
_exptl_crystal_colour colorless
_exptl_crystal_density_diffrn 1.420
_exptl_crystal_density_method 'not measured'
_exptl_crystal_description plate
_exptl_crystal_F_000 3248
_exptl_crystal_size_max 0.20
_exptl_crystal_size_mid 0.08
_exptl_crystal_size_min 0.05
_refine_diff_density_max 0.258
_refine_diff_density_min -0.311
_refine_diff_density_rms 0.058
_refine_ls_abs_structure_details
;
 Flack x determined using 959 quotients [(I+)-(I-)]/[(I+)+(I-)]
 (Parsons, Flack and Wagner, Acta Cryst. B69 (2013) 249-259).
;
_refine_ls_abs_structure_Flack -0.23(19)
_refine_ls_extinction_method none
_refine_ls_goodness_of_fit_ref 0.973
_refine_ls_hydrogen_treatment constr
_refine_ls_matrix_type full
_refine_ls_number_parameters 490
_refine_ls_number_reflns 6333
_refine_ls_number_restraints 1
_refine_ls_restrained_S_all 0.973
_refine_ls_R_factor_all 0.1946
_refine_ls_R_factor_gt 0.0689
_refine_ls_shift/su_max 0.000
_refine_ls_shift/su_mean 0.000
_refine_ls_structure_factor_coef Fsqd
_refine_ls_weighting_details 'w=1/[\s^2^(Fo^2^)+(0.0581P)^2^] where P=(Fo^2^+2Fc^2^)/3'
_refine_ls_weighting_scheme calc
_refine_ls_wR_factor_gt 0.1234
_refine_ls_wR_factor_ref 0.1666
_reflns_Friedel_coverage 0.880
_reflns_Friedel_fraction_full 0.957
_reflns_Friedel_fraction_max 0.946
_reflns_number_gt 2947
_reflns_number_total 6333
_reflns_threshold_expression 'I > 2\s(I)'
_cod_data_source_file c6ce01387b2.cif
_cod_data_source_block pol_calix4tube_3
_cod_depositor_comments 'Adding full bibliography for 7226356--7226359.cif.'
_cod_original_cell_volume 7286(3)
_cod_database_code 7226358
_shelx_space_group_comment
;
The symmetry employed for this shelxl refinement is uniquely defined
by the following loop, which should always be used as a source of
symmetry information in preference to the above space-group names.
They are only intended as comments.
;
_shelxl_version_number 2014-3

loop_
_space_group_symop_operation_xyz
'x, y, z'
'-x, -y, z'
'-y, x, z+1/2'
'y, -x, z+1/2'
'-x+1/2, y+1/2, z'
'x+1/2, -y+1/2, z'
'y+1/2, x+1/2, z+1/2'
'-y+1/2, -x+1/2, z+1/2'

loop_
_atom_site_label
_atom_site_type_symbol
_atom_site_fract_x
_atom_site_fract_y
_atom_site_fract_z
_atom_site_U_iso_or_equiv
_atom_site_adp_type
_atom_site_occupancy
_atom_site_site_symmetry_order
_atom_site_calc_flag
_atom_site_refinement_flags_posn
_atom_site_refinement_flags_adp
_atom_site_refinement_flags_occupancy
Na1 Na 0.54031(18) 1.15469(17) 0.9433(2) 0.0418(10) Uani 1 1 d . . .
Na2 Na 0.5000 1.0000 0.9474(4) 0.0597(16) Uani 1 2 d S T P
Na3 Na 0.5000 1.0000 0.6995(7) 0.135(3) Uani 1 2 d S T P
O1 O 0.4671(3) 1.2201(3) 1.0282(4) 0.0409(17) Uani 1 1 d . . .
O6 O 0.3667(3) 1.0895(3) 1.0718(4) 0.0497(19) Uani 1 1 d . . .
O5 O 0.4721(4) 1.0946(3) 1.0683(5) 0.064(2) Uani 1 1 d . . .
C2 C 0.4967(5) 1.3063(5) 1.1119(6) 0.040(3) Uani 1 1 d . . .
C30 C 0.4201(6) 1.1190(5) 1.0661(6) 0.044(3) Uani 1 1 d . . .
C1 C 0.4670(5) 1.2853(5) 1.0424(6) 0.035(2) Uani 1 1 d . . .
C6 C 0.4345(5) 1.3259(5) 0.9904(6) 0.038(3) Uani 1 1 d . . .
C3 C 0.4934(6) 1.3706(5) 1.1293(6) 0.050(3) Uani 1 1 d . . .
H3 H 0.5135 1.3861 1.1756 0.060 Uiso 1 1 calc R U .
C29 C 0.4122(5) 1.1894(5) 1.0583(7) 0.054(3) Uani 1 1 d . . .
H29A H 0.3769 1.1981 1.0221 0.064 Uiso 1 1 calc R U .
H29B H 0.4018 1.2070 1.1112 0.064 Uiso 1 1 calc R U .
C7 C 0.4098(5) 1.3046(5) 0.9086(6) 0.047(3) Uani 1 1 d . . .
H7A H 0.4028 1.2590 0.9094 0.056 Uiso 1 1 calc R U .
H7B H 0.3694 1.3251 0.8978 0.056 Uiso 1 1 calc R U .
C5 C 0.4318(5) 1.3896(5) 1.0099(6) 0.052(3) Uani 1 1 d . . .
H5 H 0.4102 1.4176 0.9760 0.062 Uiso 1 1 calc R U .
C4 C 0.4610(6) 1.4120(6) 1.0791(7) 0.060(3) Uani 1 1 d . . .
H4 H 0.4588 1.4550 1.0921 0.071 Uiso 1 1 calc R U .
O2 O 0.4937(3) 1.2140(3) 0.8380(4) 0.0342(16) Uani 1 1 d . . .
O7 O 0.4519(3) 1.0988(3) 0.8883(4) 0.055(2) Uani 1 1 d . . .
O8 O 0.4018(4) 1.0830(4) 0.7710(5) 0.070(3) Uani 1 1 d . . .
H8 H 0.3924 1.0488 0.7917 0.105 Uiso 1 1 calc R U .
C8 C 0.4555(5) 1.3207(5) 0.8431(5) 0.036(3) Uani 1 1 d . . .
C9 C 0.4997(5) 1.2766(4) 0.8134(5) 0.035(2) Uani 1 1 d . . .
C32 C 0.4364(5) 1.1149(5) 0.8204(7) 0.042(3) Uani 1 1 d . . .
C14 C 0.6012(5) 1.2482(5) 0.7364(6) 0.049(3) Uani 1 1 d . . .
H14A H 0.5875 1.2048 0.7462 0.059 Uiso 1 1 calc R U .
H14B H 0.6101 1.2525 0.6788 0.059 Uiso 1 1 calc R U .
C10 C 0.5479(5) 1.2936(5) 0.7597(5) 0.039(3) Uani 1 1 d . . .
C31 C 0.4541(5) 1.1774(5) 0.7842(6) 0.049(3) Uani 1 1 d . . .
H31A H 0.4764 1.1703 0.7334 0.059 Uiso 1 1 calc R U .
H31B H 0.4157 1.2012 0.7723 0.059 Uiso 1 1 calc R U .
C11 C 0.5494(6) 1.3566(5) 0.7332(7) 0.053(3) Uani 1 1 d . . .
H11 H 0.5807 1.3694 0.6968 0.064 Uiso 1 1 calc R U .
C12 C 0.5063(6) 1.3990(5) 0.7592(7) 0.057(3) Uani 1 1 d . . .
H12 H 0.5079 1.4404 0.7395 0.069 Uiso 1 1 calc R U .
C13 C 0.4597(5) 1.3830(5) 0.8143(7) 0.048(3) Uani 1 1 d . . .
H13 H 0.4311 1.4136 0.8322 0.057 Uiso 1 1 calc R U .
O9 O 0.5728(4) 1.0738(4) 0.8106(5) 0.069(2) Uani 1 1 d . . .
O3 O 0.6404(3) 1.1730(3) 0.8709(3) 0.0405(18) Uani 1 1 d . . .
O10 O 0.6569(3) 1.0105(3) 0.8168(5) 0.059(2) Uani 1 1 d . . .
C16 C 0.6753(5) 1.2287(5) 0.8545(7) 0.046(3) Uani 1 1 d . . .
C33 C 0.6737(5) 1.1165(5) 0.8454(7) 0.055(3) Uani 1 1 d . . .
H33A H 0.7011 1.1020 0.8891 0.066 Uiso 1 1 calc R U .
H33B H 0.7003 1.1264 0.7990 0.066 Uiso 1 1 calc R U .
C34 C 0.6287(5) 1.0647(5) 0.8232(6) 0.040(3) Uani 1 1 d . . .
C15 C 0.6617(6) 1.2610(5) 0.7844(7) 0.048(3) Uani 1 1 d . . .
C17 C 0.7235(5) 1.2466(5) 0.9078(7) 0.051(3) Uani 1 1 d . . .
C21 C 0.7314(5) 1.2154(6) 0.9907(6) 0.060(4) Uani 1 1 d . . .
H21A H 0.7133 1.1731 0.9890 0.072 Uiso 1 1 calc R U .
H21B H 0.7764 1.2113 1.0027 0.072 Uiso 1 1 calc R U .
C20 C 0.7012(6) 1.3124(6) 0.7641(8) 0.062(4) Uani 1 1 d . . .
H20 H 0.6932 1.3359 0.7174 0.074 Uiso 1 1 calc R U .
C19 C 0.7513(6) 1.3277(6) 0.8129(10) 0.073(4) Uani 1 1 d . . .
H19 H 0.7793 1.3595 0.7965 0.087 Uiso 1 1 calc R U .
C18 C 0.7612(6) 1.2984(6) 0.8830(9) 0.070(4) Uani 1 1 d . . .
H18 H 0.7938 1.3124 0.9166 0.084 Uiso 1 1 calc R U .
O11 O 0.5922(3) 1.0628(3) 0.9932(4) 0.0451(18) Uani 1 1 d . . .
O4 O 0.6097(3) 1.1836(3) 1.0527(4) 0.0384(17) Uani 1 1 d . . .
C23 C 0.6391(5) 1.2382(5) 1.0846(6) 0.037(3) Uani 1 1 d . . .
C36 C 0.6109(5) 1.0672(5) 1.0628(7) 0.044(3) Uani 1 1 d . . .
C22 C 0.7002(5) 1.2525(5) 1.0567(7) 0.050(3) Uani 1 1 d . . .
O12 O 0.6239(5) 1.0225(4) 1.1107(5) 0.082(3) Uani 1 1 d . . .
H12O H 0.6192 0.9884 1.0873 0.124 Uiso 1 1 calc R U .
C24 C 0.6075(5) 1.2732(5) 1.1424(6) 0.042(3) Uani 1 1 d . . .
C35 C 0.6191(6) 1.1295(5) 1.1047(6) 0.051(3) Uani 1 1 d . . .
H35A H 0.5892 1.1319 1.1495 0.061 Uiso 1 1 calc R U .
H35B H 0.6616 1.1315 1.1273 0.061 Uiso 1 1 calc R U .
C28 C 0.5391(5) 1.2635(5) 1.1635(6) 0.044(3) Uani 1 1 d . . .
H28A H 0.5325 1.2730 1.2206 0.053 Uiso 1 1 calc R U .
H28B H 0.5276 1.2194 1.1545 0.053 Uiso 1 1 calc R U .
C27 C 0.7294(6) 1.3048(6) 1.0918(9) 0.068(4) Uani 1 1 d . . .
H27 H 0.7695 1.3171 1.0740 0.081 Uiso 1 1 calc R U .
C26 C 0.7000(7) 1.3389(6) 1.1525(8) 0.074(4) Uani 1 1 d . . .
H26 H 0.7215 1.3720 1.1778 0.088 Uiso 1 1 calc R U .
C25 C 0.6391(6) 1.3243(6) 1.1758(7) 0.062(3) Uani 1 1 d . . .
H25 H 0.6189 1.3492 1.2147 0.075 Uiso 1 1 calc R U .
S1S S 0.1855(2) 1.0338(2) 0.8968(3) 0.1221(18) Uani 1 1 d . . .
O1S O 0.1620(6) 0.9697(5) 0.8767(7) 0.141(5) Uani 1 1 d . . .
C2S C 0.1245(7) 1.0764(9) 0.9443(12) 0.145(7) Uani 1 1 d . . .
H2S1 H 0.1113 1.0542 0.9924 0.217 Uiso 1 1 calc R U .
H2S2 H 0.0892 1.0803 0.9078 0.217 Uiso 1 1 calc R U .
H2S3 H 0.1396 1.1179 0.9588 0.217 Uiso 1 1 calc R U .
C1S C 0.2302(10) 1.0250(9) 0.9822(13) 0.179(10) Uani 1 1 d . . .
H1S1 H 0.2645 0.9961 0.9714 0.269 Uiso 1 1 calc R U .
H1S2 H 0.2042 1.0083 1.0251 0.269 Uiso 1 1 calc R U .
H1S3 H 0.2471 1.0654 0.9981 0.269 Uiso 1 1 calc R U .

loop_
_atom_site_aniso_label
_atom_site_aniso_U_11
_atom_site_aniso_U_22
_atom_site_aniso_U_33
_atom_site_aniso_U_23
_atom_site_aniso_U_13
_atom_site_aniso_U_12
Na1 0.043(3) 0.038(3) 0.044(2) 0.0036(19) -0.0067(19) 0.0017(18)
Na2 0.051(4) 0.040(4) 0.088(4) 0.000 0.000 -0.004(3)
Na3 0.150(10) 0.121(9) 0.135(7) 0.000 0.000 0.013(6)
O1 0.035(5) 0.035(5) 0.053(4) 0.005(3) 0.010(3) -0.002(3)
O6 0.037(5) 0.044(5) 0.069(5) 0.000(4) 0.006(4) -0.004(4)
O5 0.046(6) 0.055(6) 0.091(6) 0.020(4) 0.005(5) 0.007(4)
C2 0.049(8) 0.034(8) 0.037(6) -0.002(5) 0.010(5) 0.001(5)
C30 0.052(9) 0.038(8) 0.041(6) 0.003(6) 0.002(6) -0.004(6)
C1 0.035(7) 0.031(7) 0.039(6) -0.003(5) 0.009(5) 0.006(5)
C6 0.031(7) 0.048(8) 0.034(6) 0.002(6) 0.006(5) -0.003(5)
C3 0.067(9) 0.043(9) 0.039(6) 0.000(6) 0.001(6) 0.001(6)
C29 0.024(7) 0.057(8) 0.079(8) 0.008(7) 0.012(6) 0.002(5)
C7 0.035(7) 0.057(8) 0.049(7) 0.005(6) 0.003(5) 0.000(5)
C5 0.053(8) 0.055(9) 0.046(7) 0.001(6) 0.007(6) 0.007(6)
C4 0.083(10) 0.038(8) 0.057(7) -0.009(7) 0.017(7) 0.001(6)
O2 0.043(5) 0.023(4) 0.036(3) 0.006(3) -0.010(3) -0.002(3)
O7 0.063(6) 0.052(5) 0.049(5) 0.006(4) -0.009(4) -0.019(4)
O8 0.107(8) 0.046(6) 0.058(5) 0.014(4) -0.022(5) -0.032(5)
C8 0.053(8) 0.027(7) 0.029(5) 0.000(5) -0.012(5) -0.006(5)
C9 0.051(7) 0.025(6) 0.027(5) -0.005(5) -0.007(5) 0.003(5)
C32 0.050(8) 0.036(7) 0.039(6) -0.008(6) -0.005(6) -0.001(5)
C14 0.069(9) 0.037(8) 0.041(6) 0.000(5) 0.017(6) 0.010(6)
C10 0.063(8) 0.031(7) 0.024(5) -0.002(5) 0.004(5) 0.002(5)
C31 0.060(8) 0.043(8) 0.045(6) -0.001(5) -0.019(6) -0.002(6)
C11 0.065(9) 0.038(8) 0.057(7) 0.010(6) 0.014(6) 0.003(6)
C12 0.091(11) 0.027(8) 0.054(7) 0.009(6) 0.008(7) 0.010(7)
C13 0.051(8) 0.035(8) 0.058(7) 0.006(6) -0.001(6) 0.013(5)
O9 0.042(6) 0.055(6) 0.110(7) -0.014(5) -0.023(5) 0.002(4)
O3 0.044(5) 0.031(4) 0.047(4) -0.002(3) 0.010(3) 0.001(3)
O10 0.054(5) 0.034(5) 0.091(5) -0.010(4) 0.018(5) 0.001(4)
C16 0.038(8) 0.039(7) 0.061(7) -0.007(6) 0.021(6) -0.003(5)
C33 0.065(9) 0.035(7) 0.065(7) -0.003(6) 0.015(6) 0.009(6)
C34 0.047(8) 0.028(7) 0.044(6) -0.007(5) 0.012(6) -0.008(6)
C15 0.057(9) 0.036(8) 0.052(7) 0.004(6) 0.020(6) 0.000(6)
C17 0.033(7) 0.042(8) 0.078(8) -0.003(6) 0.010(6) 0.007(6)
C21 0.043(8) 0.054(9) 0.084(9) -0.006(7) -0.010(7) -0.003(6)
C20 0.062(10) 0.041(9) 0.081(9) 0.022(7) 0.027(8) 0.001(7)
C19 0.044(9) 0.060(10) 0.115(12) 0.016(9) 0.013(9) -0.001(7)
C18 0.047(9) 0.065(10) 0.097(10) -0.005(8) -0.008(8) -0.007(7)
O11 0.058(5) 0.036(5) 0.041(4) -0.002(3) -0.003(4) 0.000(4)
O4 0.045(5) 0.031(4) 0.039(4) 0.002(3) -0.015(3) -0.002(3)
C23 0.049(8) 0.027(7) 0.036(6) -0.002(5) -0.019(6) -0.006(5)
C36 0.046(8) 0.042(8) 0.045(7) 0.005(6) -0.002(6) 0.003(5)
C22 0.042(8) 0.045(8) 0.064(8) -0.004(6) -0.013(6) 0.007(6)
O12 0.152(9) 0.035(6) 0.061(5) 0.001(4) -0.035(5) -0.004(5)
C24 0.040(8) 0.049(8) 0.038(6) -0.008(6) -0.018(5) 0.008(6)
C35 0.070(9) 0.036(8) 0.047(6) -0.005(6) -0.027(6) -0.005(6)
C28 0.061(9) 0.043(8) 0.027(5) -0.005(5) -0.006(5) 0.004(6)
C27 0.040(8) 0.050(9) 0.114(11) -0.014(8) -0.020(8) -0.008(6)
C26 0.070(11) 0.049(9) 0.102(11) -0.045(8) -0.028(8) 0.000(7)
C25 0.056(10) 0.065(10) 0.066(8) -0.024(7) -0.006(7) -0.001(7)
S1S 0.136(5) 0.099(4) 0.131(4) -0.005(3) 0.021(4) -0.056(3)
O1S 0.188(12) 0.112(10) 0.124(9) -0.026(7) 0.025(8) -0.095(8)
C2S 0.083(14) 0.21(2) 0.141(16) -0.013(16) -0.002(12) -0.011(13)
C1S 0.21(2) 0.129(18) 0.20(2) -0.099(16) -0.077(19) 0.047(15)

loop_
_atom_type_symbol
_atom_type_description
_atom_type_scat_dispersion_real
_atom_type_scat_dispersion_imag
_atom_type_scat_source
C C 0.0033 0.0016 'International Tables Vol C Tables 4.2.6.8 and 6.1.1.4'
H H 0.0000 0.0000 'International Tables Vol C Tables 4.2.6.8 and 6.1.1.4'
O O 0.0106 0.0060 'International Tables Vol C Tables 4.2.6.8 and 6.1.1.4'
Na Na 0.0362 0.0249 'International Tables Vol C Tables 4.2.6.8 and 6.1.1.4'
S S 0.1246 0.1234 'International Tables Vol C Tables 4.2.6.8 and 6.1.1.4'

loop_
_geom_angle_atom_site_label_1
_geom_angle_atom_site_label_2
_geom_angle_atom_site_label_3
_geom_angle
_geom_angle_site_symmetry_1
_geom_angle_site_symmetry_3
O2 Na1 O11 151.9(3) . .
O2 Na1 O7 69.9(3) . .
O11 Na1 O7 95.1(3) . .
O2 Na1 O4 132.3(3) . .
O11 Na1 O4 70.5(2) . .
O7 Na1 O4 152.6(3) . .
O2 Na1 O3 85.2(2) . .
O11 Na1 O3 84.3(2) . .
O7 Na1 O3 124.4(3) . .
O4 Na1 O3 78.6(2) . .
O2 Na1 O1 82.1(2) . .
O11 Na1 O1 122.8(3) . .
O7 Na1 O1 90.2(3) . .
O4 Na1 O1 79.4(2) . .
O3 Na1 O1 135.8(3) . .
O2 Na1 O5 124.5(3) . .
O11 Na1 O5 67.3(2) . .
O7 Na1 O5 69.9(3) . .
O4 Na1 O5 82.8(3) . .
O3 Na1 O5 150.0(3) . .
O1 Na1 O5 61.5(2) . .
O2 Na1 O9 81.5(3) . .
O11 Na1 O9 70.6(2) . .
O7 Na1 O9 66.5(3) . .
O4 Na1 O9 125.5(3) . .
O3 Na1 O9 61.0(2) . .
O1 Na1 O9 155.0(3) . .
O5 Na1 O9 114.5(3) . .
O2 Na1 C36 172.2(3) . .
O11 Na1 C36 21.1(2) . .
O7 Na1 C36 109.0(3) . .
O4 Na1 C36 51.5(3) . .
O3 Na1 C36 89.4(3) . .
O1 Na1 C36 105.7(3) . .
O5 Na1 C36 60.6(3) . .
O9 Na1 C36 91.0(3) . .
O2 Na1 C32 50.7(3) . .
O11 Na1 C32 109.3(3) . .
O7 Na1 C32 20.8(2) . .
O4 Na1 C32 172.0(3) . .
O3 Na1 C32 109.4(3) . .
O1 Na1 C32 94.5(3) . .
O5 Na1 C32 89.8(3) . .
O9 Na1 C32 60.5(3) . .
C36 Na1 C32 126.7(3) . .
O2 Na1 Na2 115.0(2) . .
O11 Na1 Na2 47.08(19) . .
O7 Na1 Na2 48.1(2) . .
O4 Na1 Na2 112.6(2) . .
O3 Na1 Na2 112.23(19) . .
O1 Na1 Na2 111.5(2) . .
O5 Na1 Na2 54.6(2) . .
O9 Na1 Na2 59.9(2) . .
C36 Na1 Na2 62.0(2) . .
C32 Na1 Na2 64.7(2) . .
O11 Na2 O11 144.4(4) 2_675 .
O11 Na2 O7 89.5(2) 2_675 2_675
O11 Na2 O7 104.2(2) . 2_675
O11 Na2 O7 104.2(2) 2_675 .
O11 Na2 O7 89.5(2) . .
O7 Na2 O7 134.4(5) 2_675 .
O11 Na2 O5 65.0(2) 2_675 2_675
O11 Na2 O5 89.9(3) . 2_675
O7 Na2 O5 67.2(2) 2_675 2_675
O7 Na2 O5 157.6(3) . 2_675
O11 Na2 O5 89.9(3) 2_675 .
O11 Na2 O5 65.0(2) . .
O7 Na2 O5 157.6(3) 2_675 .
O7 Na2 O5 67.2(2) . .
O5 Na2 O5 92.4(4) 2_675 .
O11 Na2 Na1 44.68(17) 2_675 2_675
O11 Na2 Na1 136.33(19) . 2_675
O7 Na2 Na1 44.92(17) 2_675 2_675
O7 Na2 Na1 133.8(2) . 2_675
O5 Na2 Na1 52.81(17) 2_675 2_675
O5 Na2 Na1 129.2(2) . 2_675
O11 Na2 Na1 136.32(19) 2_675 .
O11 Na2 Na1 44.68(17) . .
O7 Na2 Na1 133.8(2) 2_675 .
O7 Na2 Na1 44.92(17) . .
O5 Na2 Na1 129.2(2) 2_675 .
O5 Na2 Na1 52.81(17) . .
Na1 Na2 Na1 177.7(3) 2_675 .
O11 Na2 Na3 107.8(2) 2_675 .
O11 Na2 Na3 107.8(2) . .
O7 Na2 Na3 67.2(2) 2_675 .
O7 Na2 Na3 67.2(2) . .
O5 Na2 Na3 133.82(19) 2_675 .
O5 Na2 Na3 133.82(19) . .
Na1 Na2 Na3 88.86(13) 2_675 .
Na1 Na2 Na3 88.86(13) . .
O11 Na2 Na3 72.2(2) 2_675 7_455
O11 Na2 Na3 72.2(2) . 7_455
O7 Na2 Na3 112.8(2) 2_675 7_455
O7 Na2 Na3 112.8(2) . 7_455
O5 Na2 Na3 46.18(19) 2_675 7_455
O5 Na2 Na3 46.18(19) . 7_455
Na1 Na2 Na3 91.14(13) 2_675 7_455
Na1 Na2 Na3 91.14(13) . 7_455
Na3 Na2 Na3 180.0 . 7_455
O9 Na3 O9 100.1(5) . 2_675
O9 Na3 O8 71.9(3) . 2_675
O9 Na3 O8 78.3(3) 2_675 2_675
O9 Na3 O5 135.6(2) . 8_664
O9 Na3 O5 102.3(2) 2_675 8_664
O8 Na3 O5 150.3(4) 2_675 8_664
O9 Na3 O5 102.3(2) . 7_454
O9 Na3 O5 135.6(2) 2_675 7_454
O8 Na3 O5 72.9(2) 2_675 7_454
O5 Na3 O5 87.7(5) 8_664 7_454
O9 Na3 Na2 50.0(2) . .
O9 Na3 Na2 50.0(2) 2_675 .
O8 Na3 Na2 66.5(3) 2_675 .
O5 Na3 Na2 136.1(2) 8_664 .
O5 Na3 Na2 136.1(2) 7_454 .
O9 Na3 Na2 130.0(2) . 7_454
O9 Na3 Na2 130.0(2) 2_675 7_454
O8 Na3 Na2 113.5(3) 2_675 7_454
O5 Na3 Na2 43.9(2) 8_664 7_454
O5 Na3 Na2 43.9(2) 7_454 7_454
Na2 Na3 Na2 180.0 . 7_454
C1 O1 C29 113.0(7) . .
C1 O1 Na1 129.7(5) . .
C29 O1 Na1 116.7(6) . .
C30 O5 Na1 104.4(7) . .
C30 O5 Na2 117.2(8) . .
Na1 O5 Na2 72.6(2) . .
C30 O5 Na3 118.7(7) . 7_455
Na1 O5 Na3 136.7(3) . 7_455
Na2 O5 Na3 90.0(3) . 7_455
C1 C2 C3 117.6(10) . .
C1 C2 C28 122.6(9) . .
C3 C2 C28 119.3(10) . .
O5 C30 O6 125.7(11) . .
O5 C30 C29 121.5(11) . .
O6 C30 C29 112.7(10) . .
C2 C1 C6 122.6(10) . .
C2 C1 O1 117.2(9) . .
C6 C1 O1 120.2(9) . .
C5 C6 C1 118.3(10) . .
C5 C6 C7 118.7(10) . .
C1 C6 C7 122.5(10) . .
C4 C3 C2 121.2(11) . .
O1 C29 C30 113.1(9) . .
C8 C7 C6 110.9(8) . .
C4 C5 C6 120.4(11) . .
C5 C4 C3 119.8(11) . .
C9 O2 C31 112.5(7) . .
C9 O2 Na1 133.1(5) . .
C31 O2 Na1 114.3(6) . .
C32 O7 Na1 115.1(7) . .
C32 O7 Na2 134.2(7) . .
Na1 O7 Na2 87.0(3) . .
C13 C8 C9 117.4(9) . .
C13 C8 C7 120.1(9) . .
C9 C8 C7 122.2(9) . .
O2 C9 C10 119.8(9) . .
O2 C9 C8 117.9(9) . .
C10 C9 C8 122.3(9) . .
O7 C32 O8 126.3(10) . .
O7 C32 C31 123.2(10) . .
O8 C32 C31 110.4(9) . .
O8 C32 Na1 163.4(8) . .
C31 C32 Na1 81.2(6) . .
C15 C14 C10 112.0(9) . .
C9 C10 C11 117.3(10) . .
C9 C10 C14 122.3(9) . .
C11 C10 C14 120.1(10) . .
O2 C31 C32 111.8(8) . .
C12 C11 C10 121.1(11) . .
C11 C12 C13 121.9(11) . .
C12 C13 C8 119.9(10) . .
C34 O9 Na3 123.1(7) . .
C34 O9 Na1 101.4(7) . .
Na3 O9 Na1 133.5(3) . .
C16 O3 C33 112.1(8) . .
C16 O3 Na1 132.2(6) . .
C33 O3 Na1 115.5(6) . .
C15 C16 C17 123.3(10) . .
C15 C16 O3 117.6(10) . .
C17 C16 O3 119.0(10) . .
O3 C33 C34 111.4(9) . .
O9 C34 O10 125.0(10) . .
O9 C34 C33 123.0(10) . .
O10 C34 C33 112.0(10) . .
C16 C15 C20 117.2(12) . .
C16 C15 C14 121.7(10) . .
C20 C15 C14 120.5(11) . .
C16 C17 C18 115.9(11) . .
C16 C17 C21 121.8(10) . .
C18 C17 C21 122.1(11) . .
C22 C21 C17 112.3(9) . .
C19 C20 C15 120.1(12) . .
C18 C19 C20 121.5(13) . .
C19 C18 C17 121.7(13) . .
C36 O11 Na1 114.5(7) . .
C36 O11 Na2 125.8(7) . .
Na1 O11 Na2 88.2(3) . .
C23 O4 C35 111.4(7) . .
C23 O4 Na1 139.1(6) . .
C35 O4 Na1 109.3(5) . .
C24 C23 C22 123.8(10) . .
C24 C23 O4 118.9(10) . .
C22 C23 O4 117.2(9) . .
O11 C36 O12 127.2(11) . .
O11 C36 C35 122.7(10) . .
O12 C36 C35 110.0(10) . .
O12 C36 Na1 162.4(8) . .
C35 C36 Na1 80.0(6) . .
C27 C22 C23 116.2(10) . .
C27 C22 C21 121.7(12) . .
C23 C22 C21 122.1(10) . .
C23 C24 C25 117.5(11) . .
C23 C24 C28 123.6(10) . .
C25 C24 C28 118.5(10) . .
O4 C35 C36 113.9(8) . .
C24 C28 C2 110.7(9) . .
C26 C27 C22 121.1(13) . .
C25 C26 C27 120.4(12) . .
C26 C25 C24 120.8(11) . .
O1S S1S C1S 105.7(9) . .
O1S S1S C2S 108.8(8) . .
C1S S1S C2S 95.4(9) . .

loop_
_geom_bond_atom_site_label_1
_geom_bond_atom_site_label_2
_geom_bond_distance
_geom_bond_site_symmetry_2
Na1 O2 2.350(7) .
Na1 O11 2.366(8) .
Na1 O7 2.379(8) .
Na1 O4 2.396(7) .
Na1 O3 2.449(7) .
Na1 O1 2.494(8) .
Na1 O5 2.809(9) .
Na1 O9 2.851(9) .
Na1 C36 3.075(12) .
Na1 C32 3.093(12) .
Na1 Na2 3.364(4) .
Na2 O11 2.465(7) 2_675
Na2 O11 2.465(7) .
Na2 O7 2.508(8) 2_675
Na2 O7 2.508(8) .
Na2 O5 2.875(10) 2_675
Na2 O5 2.875(10) .
Na2 Na1 3.364(4) 2_675
Na3 O9 2.847(10) .
Na3 O9 2.847(10) 2_675
Na3 O8 2.951(10) 2_675
Na3 O5 2.994(11) 8_664
Na3 O5 2.994(11) 7_454
O1 C1 1.391(11) .
O1 C29 1.412(11) .
O6 C30 1.287(12) .
O5 C30 1.210(12) .
O5 Na3 2.994(11) 7_455
C2 C1 1.375(13) .
C2 C3 1.385(13) .
C2 C28 1.526(14) .
C30 C29 1.497(13) .
C1 C6 1.389(14) .
C6 C5 1.380(13) .
C6 C7 1.511(14) .
C3 C4 1.381(15) .
C7 C8 1.484(13) .
C5 C4 1.377(15) .
O2 C9 1.383(10) .
O2 C31 1.440(11) .
O7 C32 1.211(12) .
O8 C32 1.282(12) .
C8 C13 1.398(13) .
C8 C9 1.402(13) .
C9 C10 1.392(14) .
C32 C31 1.491(14) .
C14 C15 1.522(15) .
C14 C10 1.523(14) .
C10 C11 1.397(13) .
C11 C12 1.342(15) .
C12 C13 1.376(15) .
O9 C34 1.209(12) .
O3 C16 1.411(11) .
O3 C33 1.442(11) .
O10 C34 1.289(12) .
C16 C15 1.369(14) .
C16 C17 1.391(14) .
C33 C34 1.489(14) .
C15 C20 1.404(15) .
C17 C18 1.409(16) .
C17 C21 1.523(14) .
C21 C22 1.489(14) .
C20 C19 1.364(17) .
C19 C18 1.324(16) .
O11 C36 1.215(12) .
O4 C23 1.406(11) .
O4 C35 1.437(11) .
C23 C24 1.374(13) .
C23 C22 1.400(14) .
C36 O12 1.259(12) .
C36 C35 1.492(14) .
C22 C27 1.385(15) .
C24 C25 1.379(15) .
C24 C28 1.496(15) .
C27 C26 1.376(16) .
C26 C25 1.372(16) .
S1S O1S 1.475(10) .
S1S C1S 1.700(19) .
S1S C2S 1.749(17) .
